data_7122662
loop_
_publ_author_name
'An, Yang'
'Zhang, Xiao-Ming'
'Li, Ze-Yu'
'Xiong, Wen-Hui'
'Yu, Run-Dong'
'Zhang, Fu-Min'

_publ_section_title
;
 Transition-Metal-Free \a-Arylation of Nitroketones with Diaryliodonium
 Salts for the Synthesis of Tertiary \a-Aryl, \a-Nitro Ketones
;
_journal_name_full 'Chemical Communications'
_journal_paper_doi 10.1039/C8CC08920E
_journal_year 2018
_chemical_formula_moiety 'C12 H12 N2 O5'
_chemical_formula_sum 'C12 H12 N2 O5'
_chemical_formula_weight 264.24
_chemical_name_systematic
;
 ? 
;
_space_group_crystal_system orthorhombic
_space_group_IT_number 61
_space_group_name_Hall '-P 2ac 2ab'
_space_group_name_H-M_alt 'P b c a'
_symmetry_space_group_name_Hall '-P 2ac 2ab'
_symmetry_space_group_name_H-M 'P b c a'
_atom_sites_solution_hydrogens geom
_atom_sites_solution_primary direct
_atom_sites_solution_secondary difmap
_audit_creation_date 2017-09-14
_audit_creation_method
;
Olex2 1.2
(compiled 2017.03.28 svn.r3405 for OlexSys, GUI svn.r5337)
;
_audit_update_record
;
2018-07-31 deposited with the CCDC.
2018-11-27 downloaded from the CCDC.
;
_cell_angle_alpha 90.00
_cell_angle_beta 90.00
_cell_angle_gamma 90.00
_cell_formula_units_Z 8
_cell_length_a 7.6972(3)
_cell_length_b 12.8370(4)
_cell_length_c 25.2660(11)
_cell_measurement_reflns_used 1522
_cell_measurement_temperature 293(2)
_cell_measurement_theta_max 23.7840
_cell_measurement_theta_min 4.1630
_cell_volume 2496.51(17)
_computing_cell_refinement
;
CrysAlisPro, Agilent Technologies,
Version 1.171.36.28 (release 01-02-2013 CrysAlis171 .NET)
(compiled Feb  1 2013,16:14:44)
;
_computing_data_collection
;
CrysAlisPro, Agilent Technologies,
Version 1.171.36.28 (release 01-02-2013 CrysAlis171 .NET)
(compiled Feb  1 2013,16:14:44)
;
_computing_data_reduction
;
CrysAlisPro, Agilent Technologies,
Version 1.171.36.28 (release 01-02-2013 CrysAlis171 .NET)
(compiled Feb  1 2013,16:14:44)
;
_computing_molecular_graphics 'Olex2 (Dolomanov et al., 2009)'
_computing_publication_material 'Olex2 (Dolomanov et al., 2009)'
_computing_structure_refinement 'ShelXL (Sheldrick, 2015)'
_computing_structure_solution 'ShelXS (Sheldrick, 2008)'
_diffrn_ambient_temperature 293(2)
_diffrn_detector_area_resol_mean 16.0733
_diffrn_measured_fraction_theta_full 0.998
_diffrn_measured_fraction_theta_max 0.998
_diffrn_measurement_details
;
#__ type_ start__ end____ width___ exp.time_
  1 omega -102.00  -64.00   1.0000    5.0000
omega____ theta____ kappa____ phi______ frames
    -      -19.5055  178.0000   90.0000 38

#__ type_ start__ end____ width___ exp.time_
  2 omega  -20.00   28.00   1.0000    5.0000
omega____ theta____ kappa____ phi______ frames
    -       22.7867   19.0000  -60.0000 48

#__ type_ start__ end____ width___ exp.time_
  3 omega   -1.00   72.00   1.0000    5.0000
omega____ theta____ kappa____ phi______ frames
    -       22.7867   57.0000    0.0000 73
;
_diffrn_measurement_device_type 'SuperNova, Dual, Cu at zero, Eos'
_diffrn_measurement_method '\w scans'
_diffrn_orient_matrix_UB_11 0.0566313000
_diffrn_orient_matrix_UB_12 -0.0137644000
_diffrn_orient_matrix_UB_13 -0.0210100000
_diffrn_orient_matrix_UB_21 -0.0702535000
_diffrn_orient_matrix_UB_22 0.0033032000
_diffrn_orient_matrix_UB_23 -0.0180942000
_diffrn_orient_matrix_UB_31 0.0188550000
_diffrn_orient_matrix_UB_32 0.0534169000
_diffrn_orient_matrix_UB_33 -0.0043028000
_diffrn_radiation_monochromator mirror
_diffrn_radiation_type MoK\a
_diffrn_radiation_wavelength 0.71073
_diffrn_reflns_av_R_equivalents 0.0287
_diffrn_reflns_av_unetI/netI 0.0386
_diffrn_reflns_limit_h_max 6
_diffrn_reflns_limit_h_min -9
_diffrn_reflns_limit_k_max 15
_diffrn_reflns_limit_k_min -14
_diffrn_reflns_limit_l_max 25
_diffrn_reflns_limit_l_min -31
_diffrn_reflns_number 5960
_diffrn_reflns_theta_full 26.02
_diffrn_reflns_theta_max 26.02
_diffrn_reflns_theta_min 3.48
_diffrn_source 'SuperNova (Mo) X-ray Source'
_exptl_absorpt_coefficient_mu 0.111
_exptl_absorpt_correction_T_max 1.00000
_exptl_absorpt_correction_T_min 0.94646
_exptl_absorpt_correction_type multi-scan
_exptl_absorpt_process_details
;
CrysAlisPro, Agilent Technologies,
Version 1.171.36.28 (release 01-02-2013 CrysAlis171 .NET)
(compiled Feb  1 2013,16:14:44)
Empirical absorption correction using spherical harmonics,
 implemented in SCALE3 ABSPACK scaling algorithm.
;
_exptl_crystal_colour 'clear light yellow'
_exptl_crystal_colour_lustre clear
_exptl_crystal_colour_modifier light
_exptl_crystal_colour_primary yellow
_exptl_crystal_density_diffrn 1.406
_exptl_crystal_density_method 'not measured'
_exptl_crystal_description block
_exptl_crystal_F_000 1104
_exptl_crystal_size_max 0.25
_exptl_crystal_size_mid 0.21
_exptl_crystal_size_min 0.14
_refine_diff_density_max 0.200
_refine_diff_density_min -0.222
_refine_diff_density_rms 0.044
_refine_ls_extinction_method none
_refine_ls_goodness_of_fit_ref 1.049
_refine_ls_hydrogen_treatment constr
_refine_ls_matrix_type full
_refine_ls_number_parameters 172
_refine_ls_number_reflns 2458
_refine_ls_number_restraints 0
_refine_ls_restrained_S_all 1.049
_refine_ls_R_factor_all 0.0879
_refine_ls_R_factor_gt 0.0566
_refine_ls_shift/su_max 0.000
_refine_ls_shift/su_mean 0.000
_refine_ls_structure_factor_coef Fsqd
_refine_ls_weighting_details 'calc w=1/[\s^2^(Fo^2^)+(0.0539P)^2^+0.9818P] where P=(Fo^2^+2Fc^2^)/3'
_refine_ls_weighting_scheme calc
_refine_ls_wR_factor_gt 0.1319
_refine_ls_wR_factor_ref 0.1546
_reflns_number_gt 1602
_reflns_number_total 2458
_reflns_threshold_expression >2sigma(I)
_cod_data_source_file c8cc08920e2.cif
_cod_data_source_block zhangfm_0912
_cod_original_cell_volume 2496.50(16)
_cod_database_code 7122662
_chemical_oxdiff_formula 'C H O N'
_reflns_odcompleteness_completeness 99.49
_reflns_odcompleteness_iscentric 1
_reflns_odcompleteness_theta 26.32
_olex2_refinement_description
;
1. Fixed Uiso
 At 1.2 times of:
  All C(H) groups, All C(H,H) groups
2.a Secondary CH2 refined with riding coordinates:
 C3(H3A,H3B), C4(H4A,H4B), C5(H5A,H5B), C6(H6A,H6B)
2.b Aromatic/amide H refined with riding coordinates:
 C8(H8), C9(H9), C11(H11), C12(H12)
;
_olex2_date_sample_data_collection 2017-09-14
_olex2_submission_special_instructions 'No special instructions were received'

loop_
_space_group_symop_id
_space_group_symop_operation_xyz
1 'x, y, z'
2 '-x+1/2, -y, z+1/2'
3 'x+1/2, -y+1/2, -z'
4 '-x, y+1/2, -z+1/2'
5 '-x, -y, -z'
6 'x-1/2, y, -z-1/2'
7 '-x-1/2, y-1/2, z'
8 'x, -y-1/2, z-1/2'

loop_
_atom_site_label
_atom_site_type_symbol
_atom_site_fract_x
_atom_site_fract_y
_atom_site_fract_z
_atom_site_U_iso_or_equiv
_atom_site_adp_type
_atom_site_occupancy
_atom_site_calc_flag
_atom_site_refinement_flags_posn
O1 O -0.0356(3) 0.13106(15) 0.49888(8) 0.0736(6) Uani 1 d .
O2 O 0.0131(3) 0.33968(16) 0.42936(11) 0.0974(8) Uani 1 d .
O3 O 0.2020(3) 0.2243(2) 0.41768(13) 0.1268(12) Uani 1 d .
O4 O 0.2528(4) -0.1812(2) 0.26090(11) 0.1153(10) Uani 1 d .
O5 O 0.1427(4) -0.0833(2) 0.20170(10) 0.1165(11) Uani 1 d .
N1 N 0.0547(3) 0.25235(17) 0.41886(9) 0.0640(7) Uani 1 d .
N2 N 0.1748(4) -0.1050(2) 0.24743(12) 0.0765(8) Uani 1 d .
C1 C -0.0876(3) 0.17134(16) 0.40755(9) 0.0403(5) Uani 1 d .
C2 C -0.1239(3) 0.11478(18) 0.46024(10) 0.0480(6) Uani 1 d .
C3 C -0.2760(3) 0.0437(2) 0.45830(12) 0.0639(8) Uani 1 d .
H3A H -0.2989 0.0173 0.4936 0.077 Uiso 1 calc R
H3B H -0.2485 -0.0153 0.4358 0.077 Uiso 1 calc R
C4 C -0.4388(4) 0.0969(2) 0.43734(11) 0.0646(8) Uani 1 d .
H4A H -0.5295 0.0455 0.4322 0.077 Uiso 1 calc R
H4B H -0.4797 0.1473 0.4631 0.077 Uiso 1 calc R
C5 C -0.4023(3) 0.1513(2) 0.38563(11) 0.0608(7) Uani 1 d .
H5A H -0.5059 0.1875 0.3739 0.073 Uiso 1 calc R
H5B H -0.3720 0.1001 0.3589 0.073 Uiso 1 calc R
C6 C -0.2549(3) 0.22834(18) 0.39181(10) 0.0544(7) Uani 1 d .
H6A H -0.2845 0.2791 0.4188 0.065 Uiso 1 calc R
H6B H -0.2370 0.2651 0.3587 0.065 Uiso 1 calc R
C7 C -0.0156(3) 0.09813(16) 0.36553(9) 0.0392(5) Uani 1 d .
C8 C 0.0673(3) 0.00670(18) 0.37953(10) 0.0524(6) Uani 1 d .
H8 H 0.0802 -0.0103 0.4151 0.063 Uiso 1 calc R
C9 C 0.1315(3) -0.05988(19) 0.34098(12) 0.0602(7) Uani 1 d .
H9 H 0.1866 -0.1217 0.3503 0.072 Uiso 1 calc R
C10 C 0.1118(3) -0.0327(2) 0.28919(11) 0.0539(7) Uani 1 d .
C11 C 0.0331(4) 0.0575(2) 0.27407(10) 0.0630(8) Uani 1 d .
H11 H 0.0225 0.0745 0.2384 0.076 Uiso 1 calc R
C12 C -0.0303(4) 0.12323(19) 0.31252(10) 0.0552(7) Uani 1 d .
H12 H -0.0837 0.1853 0.3027 0.066 Uiso 1 calc R

loop_
_atom_site_aniso_label
_atom_site_aniso_U_11
_atom_site_aniso_U_22
_atom_site_aniso_U_33
_atom_site_aniso_U_23
_atom_site_aniso_U_13
_atom_site_aniso_U_12
O1 0.0938(15) 0.0791(13) 0.0479(11) -0.0029(10) -0.0132(11) 0.0131(12)
O2 0.1121(19) 0.0475(11) 0.133(2) -0.0272(12) 0.0035(16) -0.0082(12)
O3 0.0506(13) 0.1064(19) 0.223(3) -0.074(2) 0.0152(16) -0.0134(13)
O4 0.117(2) 0.0978(17) 0.131(2) -0.0582(16) -0.0059(18) 0.0456(17)
O5 0.175(3) 0.1098(19) 0.0651(16) -0.0371(15) 0.0292(18) 0.0032(19)
N1 0.0663(16) 0.0508(13) 0.0750(16) -0.0162(11) 0.0164(13) -0.0087(12)
N2 0.0706(16) 0.0738(17) 0.085(2) -0.0352(16) 0.0154(15) -0.0025(15)
C1 0.0446(12) 0.0356(11) 0.0406(13) -0.0019(9) 0.0084(11) -0.0002(10)
C2 0.0577(15) 0.0473(13) 0.0389(14) 0.0001(11) 0.0055(12) 0.0141(12)
C3 0.0679(17) 0.0616(16) 0.0622(17) 0.0213(14) 0.0163(15) -0.0047(14)
C4 0.0537(15) 0.0677(17) 0.072(2) -0.0006(15) 0.0171(15) -0.0072(14)
C5 0.0464(14) 0.0774(17) 0.0586(17) 0.0005(14) 0.0001(13) 0.0138(14)
C6 0.0617(15) 0.0474(13) 0.0543(15) 0.0112(11) 0.0178(13) 0.0153(12)
C7 0.0407(11) 0.0363(11) 0.0405(13) -0.0007(9) 0.0081(10) 0.0022(9)
C8 0.0597(15) 0.0520(13) 0.0456(14) -0.0035(11) -0.0032(12) 0.0142(12)
C9 0.0552(16) 0.0485(14) 0.077(2) -0.0132(13) -0.0047(15) 0.0189(12)
C10 0.0493(14) 0.0565(15) 0.0558(17) -0.0207(12) 0.0110(13) -0.0014(12)
C11 0.083(2) 0.0659(16) 0.0400(15) -0.0024(12) 0.0165(14) 0.0044(15)
C12 0.0752(18) 0.0482(13) 0.0422(14) 0.0072(11) 0.0149(13) 0.0101(13)

loop_
_atom_type_symbol
_atom_type_description
_atom_type_scat_dispersion_real
_atom_type_scat_dispersion_imag
_atom_type_scat_source
C C 0.0033 0.0016 'International Tables Vol C Tables 4.2.6.8 and 6.1.1.4'
H H 0.0000 0.0000 'International Tables Vol C Tables 4.2.6.8 and 6.1.1.4'
N N 0.0061 0.0033 'International Tables Vol C Tables 4.2.6.8 and 6.1.1.4'
O O 0.0106 0.0060 'International Tables Vol C Tables 4.2.6.8 and 6.1.1.4'

loop_
_geom_angle_atom_site_label_1
_geom_angle_atom_site_label_2
_geom_angle_atom_site_label_3
_geom_angle
O2 N1 C1 119.0(2)
O3 N1 O2 123.0(3)
O3 N1 C1 118.0(2)
O4 N2 O5 124.0(3)
O4 N2 C10 118.2(3)
O5 N2 C10 117.8(3)
N1 C1 C2 106.69(19)
C6 C1 N1 108.89(18)
C6 C1 C2 107.24(18)
C7 C1 N1 106.74(18)
C7 C1 C2 112.18(17)
C7 C1 C6 114.8(2)
O1 C2 C1 121.0(2)
O1 C2 C3 125.2(2)
C3 C2 C1 113.8(2)
C2 C3 H3A 109.1
C2 C3 H3B 109.1
C2 C3 C4 112.6(2)
H3A C3 H3B 107.8
C4 C3 H3A 109.1
C4 C3 H3B 109.1
C3 C4 H4A 109.5
C3 C4 H4B 109.5
H4A C4 H4B 108.1
C5 C4 C3 110.9(2)
C5 C4 H4A 109.5
C5 C4 H4B 109.5
C4 C5 H5A 109.5
C4 C5 H5B 109.5
C4 C5 C6 110.6(2)
H5A C5 H5B 108.1
C6 C5 H5A 109.5
C6 C5 H5B 109.5
C1 C6 H6A 109.6
C1 C6 H6B 109.6
C5 C6 C1 110.14(18)
C5 C6 H6A 109.6
C5 C6 H6B 109.6
H6A C6 H6B 108.1
C8 C7 C1 120.9(2)
C8 C7 C12 118.9(2)
C12 C7 C1 120.1(2)
C7 C8 H8 119.7
C7 C8 C9 120.5(2)
C9 C8 H8 119.7
C8 C9 H9 120.7
C10 C9 C8 118.5(2)
C10 C9 H9 120.7
C9 C10 N2 119.1(3)
C11 C10 N2 118.5(3)
C11 C10 C9 122.4(2)
C10 C11 H11 120.6
C10 C11 C12 118.8(2)
C12 C11 H11 120.6
C7 C12 H12 119.6
C11 C12 C7 120.8(2)
C11 C12 H12 119.6

loop_
_geom_bond_atom_site_label_1
_geom_bond_atom_site_label_2
_geom_bond_distance
O1 C2 1.208(3)
O2 N1 1.196(3)
O3 N1 1.190(3)
O4 N2 1.198(3)
O5 N2 1.214(3)
N1 C1 1.537(3)
N2 C10 1.486(3)
C1 C2 1.542(3)
C1 C6 1.534(3)
C1 C7 1.522(3)
C2 C3 1.486(4)
C3 H3A 0.9700
C3 H3B 0.9700
C3 C4 1.522(4)
C4 H4A 0.9700
C4 H4B 0.9700
C4 C5 1.507(4)
C5 H5A 0.9700
C5 H5B 0.9700
C5 C6 1.513(4)
C6 H6A 0.9700
C6 H6B 0.9700
C7 C8 1.382(3)
C7 C12 1.382(3)
C8 H8 0.9300
C8 C9 1.387(3)
C9 H9 0.9300
C9 C10 1.363(4)
C10 C11 1.362(4)
C11 H11 0.9300
C11 C12 1.376(3)
C12 H12 0.9300

loop_
_geom_torsion_atom_site_label_1
_geom_torsion_atom_site_label_2
_geom_torsion_atom_site_label_3
_geom_torsion_atom_site_label_4
_geom_torsion
O1 C2 C3 C4 126.1(3)
O2 N1 C1 C2 -94.2(3)
O2 N1 C1 C6 21.2(3)
O2 N1 C1 C7 145.6(3)
O3 N1 C1 C2 84.4(3)
O3 N1 C1 C6 -160.2(3)
O3 N1 C1 C7 -35.7(3)
O4 N2 C10 C9 -5.6(4)
O4 N2 C10 C11 175.7(3)
O5 N2 C10 C9 173.8(3)
O5 N2 C10 C11 -4.8(4)
N1 C1 C2 O1 -6.5(3)
N1 C1 C2 C3 171.88(19)
N1 C1 C6 C5 -174.5(2)
N1 C1 C7 C8 93.5(2)
N1 C1 C7 C12 -85.6(3)
N2 C10 C11 C12 178.0(2)
C1 C2 C3 C4 -52.2(3)
C1 C7 C8 C9 179.6(2)
C1 C7 C12 C11 -179.6(2)
C2 C1 C6 C5 -59.4(2)
C2 C1 C7 C8 -23.0(3)
C2 C1 C7 C12 157.9(2)
C2 C3 C4 C5 51.3(3)
C3 C4 C5 C6 -56.4(3)
C4 C5 C6 C1 62.2(3)
C6 C1 C2 O1 -123.1(2)
C6 C1 C2 C3 55.3(2)
C6 C1 C7 C8 -145.7(2)
C6 C1 C7 C12 35.2(3)
C7 C1 C2 O1 110.0(2)
C7 C1 C2 C3 -71.6(3)
C7 C1 C6 C5 66.0(3)
C7 C8 C9 C10 0.4(4)
C8 C7 C12 C11 1.3(4)
C8 C9 C10 N2 -178.0(2)
C8 C9 C10 C11 0.6(4)
C9 C10 C11 C12 -0.6(4)
C10 C11 C12 C7 -0.3(4)
C12 C7 C8 C9 -1.3(4)
